data_7052015
loop_
_publ_author_name
'Zheng, Zhanjiang'
'Elmkaddem, Mohammed Kamal'
'Fischmeister, C\'edric'
'Roisnel, Thierry'
'Thomas, Christophe M.'
'Carpentier, Jean-Fran\,cois'
'Renaud, Jean-Luc'

_publ_section_title
;
 Synthesis of new dipyridinylamine and dipyridinylmethane ligands and
 their coordination chemistry with Mg(ii) and Zn(ii)
;
_journal_issue 12
_journal_name_full 'New Journal of Chemistry'
_journal_page_first 2150
_journal_paper_doi 10.1039/b807258b
_journal_volume 32
_journal_year 2008
_chemical_compound_source 'synthesis as described'
_chemical_formula_moiety 'C40 H53 N3'
_chemical_formula_sum 'C40 H53 N3'
_chemical_formula_weight 575.85
_chemical_name_systematic
;
?
;
_space_group_IT_number 14
_symmetry_cell_setting monoclinic
_symmetry_Int_Tables_number 14
_symmetry_space_group_name_Hall '-P 2yn'
_symmetry_space_group_name_H-M 'P 1 21/n 1'
_atom_sites_solution_hydrogens geom
_atom_sites_solution_primary direct
_atom_sites_solution_secondary difmap
_audit_conform_dict_location ftp://ftp.iucr.org/pub/cif_core.dic
_audit_conform_dict_name cif_core.dic
_audit_conform_dict_version 2.3
_audit_creation_date 2006-09-07T18:18:06-00:00
_audit_creation_method 'WinGX routine CIF_UPDATE'
_cell_angle_alpha 90
_cell_angle_beta 99.069(7)
_cell_angle_gamma 90
_cell_formula_units_Z 4
_cell_length_a 14.0788(16)
_cell_length_b 16.3324(17)
_cell_length_c 14.8509(17)
_cell_measurement_reflns_used 0
_cell_measurement_temperature 103(2)
_cell_measurement_theta_max 27.62
_cell_measurement_theta_min 2.78
_cell_measurement_wavelength 0.71073
_cell_volume 3372.1(7)
_computing_cell_refinement 'Bruker SMART'
_computing_data_collection 'Bruker SMART'
_computing_data_reduction 'Bruker SAINT'
_computing_molecular_graphics 'Ortep-3 for Windows (Farrugia, 1997)'
_computing_publication_material 'WinGX publication routines (Farrugia, 1999)'
_computing_structure_refinement 'SHELXL-97 (Sheldrick, 1997)'
_computing_structure_solution 'SIR97 (Altomare et al., 1999)'
_diffrn_ambient_temperature 100(2)
_diffrn_detector 'CCD plate'
_diffrn_measured_fraction_theta_full 0.987
_diffrn_measured_fraction_theta_max 0.987
_diffrn_measurement_device_type 'APEXII, Bruker-AXS'
_diffrn_measurement_method 'CCD rotation images, thick slices'
_diffrn_radiation_monochromator graphite
_diffrn_radiation_probe x-ray
_diffrn_radiation_type MoK\a
_diffrn_radiation_wavelength 0.71073
_diffrn_reflns_av_R_equivalents 0.1213
_diffrn_reflns_av_unetI/netI 0.1105
_diffrn_reflns_limit_h_max 18
_diffrn_reflns_limit_h_min -18
_diffrn_reflns_limit_k_max 21
_diffrn_reflns_limit_k_min -21
_diffrn_reflns_limit_l_max 15
_diffrn_reflns_limit_l_min -19
_diffrn_reflns_number 34835
_diffrn_reflns_theta_full 27.62
_diffrn_reflns_theta_max 27.62
_diffrn_reflns_theta_min 2.78
_exptl_absorpt_coefficient_mu 0.065
_exptl_absorpt_correction_T_max 0.995
_exptl_absorpt_correction_T_min 0.965
_exptl_absorpt_correction_type multi-scan
_exptl_absorpt_process_details
;
[Sheldrick, G.M. (2002). SADABS Bruker AXS Inc., Madison, Wisconsin, USA]
;
_exptl_crystal_colour colorless
_exptl_crystal_density_diffrn 1.134
_exptl_crystal_density_method 'not measured'
_exptl_crystal_description prism
_exptl_crystal_F_000 1256
_exptl_crystal_size_max 0.55
_exptl_crystal_size_mid 0.14
_exptl_crystal_size_min 0.08
_refine_diff_density_max 0.245
_refine_diff_density_min -0.268
_refine_diff_density_rms 0.059
_refine_ls_extinction_method none
_refine_ls_goodness_of_fit_ref 1.034
_refine_ls_hydrogen_treatment mixed
_refine_ls_matrix_type full
_refine_ls_number_parameters 391
_refine_ls_number_reflns 7758
_refine_ls_number_restraints 0
_refine_ls_restrained_S_all 1.034
_refine_ls_R_factor_all 0.1183
_refine_ls_R_factor_gt 0.0622
_refine_ls_shift/su_max 0.008
_refine_ls_shift/su_mean 0.001
_refine_ls_structure_factor_coef Fsqd
_refine_ls_weighting_details 'calc w=1/[\s^2^(Fo^2^)+(0.0523P)^2^+0.2331P] where P=(Fo^2^+2Fc^2^)/3'
_refine_ls_weighting_scheme calc
_refine_ls_wR_factor_gt 0.1286
_refine_ls_wR_factor_ref 0.153
_reflns_number_gt 4676
_reflns_number_total 7758
_reflns_threshold_expression >2sigma(I)
_cod_data_source_file b807258b.txt
_cod_data_source_block job3
_cod_original_cell_volume 3372.1(6)
_cod_original_sg_symbol_H-M 'P 21/n'
_cod_database_code 7052015

loop_
_symmetry_equiv_pos_as_xyz
'x, y, z'
'-x+1/2, y+1/2, -z+1/2'
'-x, -y, -z'
'x-1/2, -y-1/2, z-1/2'

loop_
_atom_site_label
_atom_site_type_symbol
_atom_site_fract_x
_atom_site_fract_y
_atom_site_fract_z
_atom_site_U_iso_or_equiv
_atom_site_adp_type
_atom_site_occupancy
_atom_site_symmetry_multiplicity
_atom_site_calc_flag
_atom_site_refinement_flags
_atom_site_disorder_assembly
_atom_site_disorder_group
N1 N 0.34827(12) 0.09982(10) 0.25686(11) 0.0172(4) Uani 1 1 d . . .
N2 N 0.60152(12) -0.03925(10) 0.34665(11) 0.0182(4) Uani 1 1 d . . .
N3 N 0.47073(13) 0.03900(10) 0.36043(12) 0.0199(4) Uani 1 1 d . . .
HN3 H 0.4862(19) 0.0197(16) 0.4200(18) 0.05 Uiso 1 1 d . . .
C4 C 0.22580(14) 0.15668(12) 0.14210(13) 0.0156(4) Uani 1 1 d . . .
C5 C 0.16838(15) 0.20204(13) -0.04150(13) 0.0190(5) Uani 1 1 d . . .
C6 C 0.88101(15) -0.23500(12) 0.43819(13) 0.0170(4) Uani 1 1 d . . .
C7 C 0.90460(15) -0.15668(12) 0.41065(13) 0.0173(4) Uani 1 1 d . . .
H7 H 0.9697 -0.1392 0.4229 0.021 Uiso 1 1 calc R . .
C8 C 0.78565(15) -0.25787(12) 0.42002(13) 0.0191(5) Uani 1 1 d . . .
H8 H 0.7684 -0.3107 0.4389 0.023 Uiso 1 1 calc R . .
C9 C 0.17414(15) 0.12017(12) -0.01555(13) 0.0192(5) Uani 1 1 d . . .
H9 H 0.1579 0.0793 -0.0609 0.023 Uiso 1 1 calc R . .
C10 C 0.19051(15) 0.26069(12) 0.02653(13) 0.0191(5) Uani 1 1 d . . .
H10 H 0.1861 0.317 0.0102 0.023 Uiso 1 1 calc R . .
C11 C 0.21906(15) 0.23974(12) 0.11813(13) 0.0165(4) Uani 1 1 d . . .
C12 C 0.61039(15) -0.23811(12) 0.35837(14) 0.0210(5) Uani 1 1 d . . .
H12 H 0.5718 -0.1996 0.3147 0.025 Uiso 1 1 calc R . .
C13 C 0.71343(15) -0.20758(12) 0.37548(13) 0.0173(5) Uani 1 1 d . . .
C14 C 0.65624(15) -0.06233(13) 0.20449(14) 0.0217(5) Uani 1 1 d . . .
H14 H 0.6998 -0.0886 0.1711 0.026 Uiso 1 1 calc R . .
C15 C 0.52145(15) 0.02556(12) 0.20981(14) 0.0213(5) Uani 1 1 d . . .
H15 H 0.4727 0.0614 0.1812 0.026 Uiso 1 1 calc R . .
C16 C 0.66335(14) -0.07439(12) 0.29767(14) 0.0174(4) Uani 1 1 d . . .
C17 C 0.32294(16) 0.07514(12) 0.41071(14) 0.0198(5) Uani 1 1 d . . .
H17 H 0.3472 0.0552 0.47 0.024 Uiso 1 1 calc R . .
C18 C 0.19876(16) 0.13580(12) 0.30361(14) 0.0200(5) Uani 1 1 d . . .
H18 H 0.1359 0.1581 0.2889 0.024 Uiso 1 1 calc R . .
C19 C 0.37863(15) 0.07195(12) 0.34091(14) 0.0174(4) Uani 1 1 d . . .
C20 C 0.20890(16) 0.00561(12) 0.09813(14) 0.0208(5) Uani 1 1 d . . .
H20 H 0.2305 0.0011 0.1654 0.025 Uiso 1 1 calc R . .
C21 C 0.13657(16) 0.22488(13) -0.14095(13) 0.0219(5) Uani 1 1 d . . .
H21 H 0.1487 0.1763 -0.1785 0.026 Uiso 1 1 calc R . .
C22 C 0.20292(15) 0.09583(12) 0.07481(13) 0.0175(5) Uani 1 1 d . . .
C23 C 0.24005(15) 0.30746(12) 0.18901(14) 0.0187(5) Uani 1 1 d . . .
H23 H 0.2657 0.2812 0.2487 0.022 Uiso 1 1 calc R . .
C24 C 0.73867(14) -0.12910(12) 0.34845(13) 0.0156(4) Uani 1 1 d . . .
C25 C 0.53142(15) 0.00850(12) 0.30246(13) 0.0176(5) Uani 1 1 d . . .
C26 C 0.83529(15) -0.10360(12) 0.36576(13) 0.0167(4) Uani 1 1 d . . .
C27 C 0.95534(15) -0.29173(12) 0.49078(14) 0.0205(5) Uani 1 1 d . . .
H27 H 0.9299 -0.3488 0.4817 0.025 Uiso 1 1 calc R . .
C28 C 0.60094(17) -0.32397(14) 0.31641(16) 0.0304(6) Uani 1 1 d . . .
H28A H 0.5331 -0.3403 0.3061 0.046 Uiso 1 1 calc R . .
H28B H 0.6382 -0.3629 0.3581 0.046 Uiso 1 1 calc R . .
H28C H 0.6254 -0.3236 0.2582 0.046 Uiso 1 1 calc R . .
C29 C 0.86422(16) -0.01709(12) 0.34267(14) 0.0214(5) Uani 1 1 d . . .
H29 H 0.8143 0.004 0.2927 0.026 Uiso 1 1 calc R . .
C30 C 0.58523(16) -0.01171(13) 0.16100(14) 0.0236(5) Uani 1 1 d . . .
H30 H 0.5801 -0.0024 0.0973 0.028 Uiso 1 1 calc R . .
C31 C 0.31515(16) 0.36806(13) 0.16669(15) 0.0270(5) Uani 1 1 d . . .
H31A H 0.3261 0.41 0.2143 0.04 Uiso 1 1 calc R . .
H31B H 0.2922 0.3941 0.1078 0.04 Uiso 1 1 calc R . .
H31C H 0.3755 0.3391 0.1636 0.04 Uiso 1 1 calc R . .
C32 C 1.05256(16) -0.28996(13) 0.45885(15) 0.0262(5) Uani 1 1 d . . .
H32A H 1.0443 -0.3025 0.3936 0.039 Uiso 1 1 calc R . .
H32B H 1.095 -0.3308 0.4928 0.039 Uiso 1 1 calc R . .
H32C H 1.0811 -0.2354 0.4696 0.039 Uiso 1 1 calc R . .
C33 C 0.23264(16) 0.10771(12) 0.39146(14) 0.0223(5) Uani 1 1 d . . .
H33 H 0.1932 0.1112 0.4376 0.027 Uiso 1 1 calc R . .
C34 C 0.02961(17) 0.24252(15) -0.16029(15) 0.0308(6) Uani 1 1 d . . .
H34A H -0.0059 0.1959 -0.1407 0.046 Uiso 1 1 calc R . .
H34B H 0.0099 0.2514 -0.2258 0.046 Uiso 1 1 calc R . .
H34C H 0.0156 0.2917 -0.1269 0.046 Uiso 1 1 calc R . .
C35 C 0.56724(17) -0.23832(14) 0.44664(15) 0.0297(6) Uani 1 1 d . . .
H35A H 0.5006 -0.2578 0.434 0.045 Uiso 1 1 calc R . .
H35B H 0.5685 -0.1826 0.4714 0.045 Uiso 1 1 calc R . .
H35C H 0.605 -0.2747 0.4912 0.045 Uiso 1 1 calc R . .
C36 C 0.96070(17) -0.01375(14) 0.30911(17) 0.0330(6) Uani 1 1 d . . .
H36A H 0.9753 0.043 0.2948 0.05 Uiso 1 1 calc R . .
H36B H 0.958 -0.0474 0.2542 0.05 Uiso 1 1 calc R . .
H36C H 1.011 -0.0347 0.3567 0.05 Uiso 1 1 calc R . .
C37 C 0.25835(15) 0.13050(11) 0.23855(13) 0.0158(4) Uani 1 1 d . . .
C38 C 0.28336(18) -0.03800(13) 0.05135(16) 0.0306(6) Uani 1 1 d . . .
H38A H 0.2857 -0.0961 0.0683 0.046 Uiso 1 1 calc R . .
H38B H 0.3467 -0.0132 0.0706 0.046 Uiso 1 1 calc R . .
H38C H 0.2656 -0.0329 -0.0149 0.046 Uiso 1 1 calc R . .
C39 C 0.86383(19) 0.03822(13) 0.42577(16) 0.0336(6) Uani 1 1 d . . .
H39A H 0.8008 0.0352 0.4458 0.05 Uiso 1 1 calc R . .
H39B H 0.8767 0.0948 0.4095 0.05 Uiso 1 1 calc R . .
H39C H 0.9137 0.02 0.4753 0.05 Uiso 1 1 calc R . .
C40 C 0.11118(18) -0.03624(14) 0.07667(16) 0.0347(6) Uani 1 1 d . . .
H40A H 0.1179 -0.0943 0.093 0.052 Uiso 1 1 calc R . .
H40B H 0.0867 -0.0311 0.0114 0.052 Uiso 1 1 calc R . .
H40C H 0.0661 -0.0102 0.1118 0.052 Uiso 1 1 calc R . .
C41 C 0.96570(17) -0.27299(14) 0.59240(14) 0.0284(5) Uani 1 1 d . . .
H41A H 0.9023 -0.2749 0.6117 0.043 Uiso 1 1 calc R . .
H41B H 0.9935 -0.2183 0.6042 0.043 Uiso 1 1 calc R . .
H41C H 1.0079 -0.3138 0.6267 0.043 Uiso 1 1 calc R . .
C42 C 0.14744(17) 0.35211(13) 0.19999(15) 0.0265(5) Uani 1 1 d . . .
H42A H 0.1617 0.3952 0.246 0.04 Uiso 1 1 calc R . .
H42B H 0.1017 0.3132 0.2194 0.04 Uiso 1 1 calc R . .
H42C H 0.1193 0.3766 0.1416 0.04 Uiso 1 1 calc R . .
C43 C 0.1932(2) 0.29578(17) -0.17143(16) 0.0425(7) Uani 1 1 d . . .
H43A H 0.1701 0.3076 -0.2359 0.064 Uiso 1 1 calc R . .
H43B H 0.2616 0.2814 -0.1635 0.064 Uiso 1 1 calc R . .
H43C H 0.1845 0.3442 -0.1347 0.064 Uiso 1 1 calc R . .

loop_
_atom_site_aniso_label
_atom_site_aniso_U_11
_atom_site_aniso_U_22
_atom_site_aniso_U_33
_atom_site_aniso_U_23
_atom_site_aniso_U_13
_atom_site_aniso_U_12
N1 0.0182(10) 0.0156(8) 0.0181(9) 0.0009(7) 0.0035(7) 0.0016(7)
N2 0.0169(10) 0.0178(9) 0.0193(9) 0.0016(7) 0.0012(8) 0.0011(7)
N3 0.0202(10) 0.0246(10) 0.0148(9) 0.0022(8) 0.0027(8) 0.0058(8)
C4 0.0118(11) 0.0188(10) 0.0167(11) 0.0013(8) 0.0032(8) 0.0020(8)
C5 0.0172(12) 0.0255(11) 0.0148(11) 0.0018(9) 0.0038(9) 0.0048(9)
C6 0.0198(12) 0.0184(10) 0.0140(10) -0.0007(8) 0.0060(9) 0.0010(9)
C7 0.0162(11) 0.0210(11) 0.0147(11) -0.0004(8) 0.0026(8) -0.0011(9)
C8 0.0208(12) 0.0167(10) 0.0204(11) 0.0008(9) 0.0052(9) 0.0006(9)
C9 0.0188(12) 0.0228(11) 0.0161(11) -0.0052(9) 0.0031(9) 0.0017(9)
C10 0.0192(12) 0.0190(10) 0.0198(11) 0.0013(9) 0.0052(9) 0.0039(9)
C11 0.0152(11) 0.0184(10) 0.0169(11) 0.0002(8) 0.0060(9) 0.0013(9)
C12 0.0173(12) 0.0219(11) 0.0233(12) 0.0034(9) 0.0015(9) -0.0010(9)
C13 0.0184(12) 0.0203(10) 0.0140(10) -0.0002(8) 0.0046(9) -0.0003(9)
C14 0.0192(12) 0.0264(11) 0.0207(11) 0.0024(9) 0.0068(9) 0.0024(10)
C15 0.0190(12) 0.0229(11) 0.0221(12) 0.0048(9) 0.0038(9) 0.0039(9)
C16 0.0144(11) 0.0168(10) 0.0205(11) 0.0000(8) 0.0013(9) -0.0022(9)
C17 0.0261(13) 0.0201(11) 0.0131(10) -0.0006(8) 0.0026(9) 0.0008(9)
C18 0.0203(12) 0.0204(11) 0.0196(11) 0.0001(9) 0.0045(9) 0.0037(9)
C19 0.0187(12) 0.0139(10) 0.0188(11) -0.0012(8) 0.0006(9) -0.0002(9)
C20 0.0276(13) 0.0188(10) 0.0149(10) -0.0006(8) 0.0003(9) 0.0005(9)
C21 0.0269(13) 0.0253(11) 0.0134(11) -0.0011(9) 0.0031(9) 0.0039(10)
C22 0.0181(12) 0.0170(10) 0.0179(11) -0.0004(8) 0.0043(9) 0.0023(9)
C23 0.0240(12) 0.0172(10) 0.0154(11) -0.0002(8) 0.0045(9) -0.0001(9)
C24 0.0168(11) 0.0205(10) 0.0097(10) -0.0006(8) 0.0027(8) 0.0024(9)
C25 0.0167(11) 0.0158(10) 0.0204(11) -0.0012(8) 0.0034(9) -0.0012(9)
C26 0.0195(12) 0.0170(10) 0.0142(10) -0.0002(8) 0.0045(9) 0.0008(9)
C27 0.0200(12) 0.0176(10) 0.0241(12) 0.0028(9) 0.0042(9) 0.0009(9)
C28 0.0256(14) 0.0315(13) 0.0337(14) -0.0068(11) 0.0033(11) -0.0040(11)
C29 0.0194(12) 0.0190(11) 0.0247(12) 0.0058(9) 0.0005(9) 0.0004(9)
C30 0.0240(13) 0.0315(12) 0.0151(11) 0.0058(9) 0.0025(9) 0.0007(10)
C31 0.0277(14) 0.0250(12) 0.0295(13) -0.0055(10) 0.0084(10) -0.0048(10)
C32 0.0226(13) 0.0262(12) 0.0305(13) 0.0058(10) 0.0066(10) 0.0071(10)
C33 0.0256(13) 0.0235(11) 0.0195(11) -0.0013(9) 0.0084(9) 0.0023(10)
C34 0.0284(14) 0.0423(14) 0.0208(12) 0.0088(10) 0.0013(10) 0.0024(11)
C35 0.0255(14) 0.0364(13) 0.0289(13) -0.0002(11) 0.0096(11) -0.0046(11)
C36 0.0316(15) 0.0236(12) 0.0464(15) 0.0102(11) 0.0141(12) -0.0003(11)
C37 0.0188(12) 0.0117(9) 0.0168(11) -0.0013(8) 0.0025(9) -0.0014(8)
C38 0.0373(15) 0.0225(12) 0.0317(14) -0.0043(10) 0.0045(11) 0.0073(11)
C39 0.0369(16) 0.0194(12) 0.0432(15) -0.0023(11) 0.0024(12) -0.0013(11)
C40 0.0391(16) 0.0284(13) 0.0359(15) 0.0034(11) 0.0040(12) -0.0071(11)
C41 0.0327(14) 0.0310(13) 0.0214(12) 0.0046(10) 0.0043(10) 0.0105(11)
C42 0.0300(14) 0.0245(12) 0.0257(13) -0.0068(10) 0.0071(10) 0.0039(10)
C43 0.0463(18) 0.0617(18) 0.0193(13) 0.0112(12) 0.0049(12) -0.0170(14)

loop_
_atom_type_symbol
_atom_type_description
_atom_type_scat_dispersion_real
_atom_type_scat_dispersion_imag
_atom_type_scat_source
C C 0.0033 0.0016 'International Tables Vol C Tables 4.2.6.8 and 6.1.1.4'
H H 0 0 'International Tables Vol C Tables 4.2.6.8 and 6.1.1.4'
N N 0.0061 0.0033 'International Tables Vol C Tables 4.2.6.8 and 6.1.1.4'

loop_
_geom_angle_atom_site_label_1
_geom_angle_atom_site_label_2
_geom_angle_atom_site_label_3
_geom_angle
_geom_angle_site_symmetry_1
_geom_angle_site_symmetry_3
_geom_angle_publ_flag
C19 N1 C37 117.87(16) . . ?
C25 N2 C16 118.06(17) . . ?
C19 N3 C25 130.53(18) . . ?
C19 N3 HN3 113.5(16) . . ?
C25 N3 HN3 112.9(16) . . ?
C11 C4 C22 120.21(18) . . ?
C11 C4 C37 121.20(17) . . ?
C22 C4 C37 118.58(17) . . ?
C9 C5 C10 117.66(19) . . ?
C9 C5 C21 120.03(18) . . ?
C10 C5 C21 122.30(18) . . ?
C8 C6 C7 117.35(19) . . ?
C8 C6 C27 120.41(18) . . ?
C7 C6 C27 122.16(19) . . ?
C26 C7 C6 121.87(19) . . ?
C26 C7 H7 119.1 . . ?
C6 C7 H7 119.1 . . ?
C6 C8 C13 123.33(19) . . ?
C6 C8 H8 118.3 . . ?
C13 C8 H8 118.3 . . ?
C5 C9 C22 122.36(18) . . ?
C5 C9 H9 118.8 . . ?
C22 C9 H9 118.8 . . ?
C5 C10 C11 122.33(19) . . ?
C5 C10 H10 118.8 . . ?
C11 C10 H10 118.8 . . ?
C10 C11 C4 118.76(18) . . ?
C10 C11 C23 119.28(18) . . ?
C4 C11 C23 121.94(18) . . ?
C13 C12 C35 110.84(18) . . ?
C13 C12 C28 112.86(17) . . ?
C35 C12 C28 109.03(17) . . ?
C13 C12 H12 108 . . ?
C35 C12 H12 108 . . ?
C28 C12 H12 108 . . ?
C8 C13 C24 118.40(19) . . ?
C8 C13 C12 119.58(18) . . ?
C24 C13 C12 122.01(18) . . ?
C30 C14 C16 119.11(19) . . ?
C30 C14 H14 120.4 . . ?
C16 C14 H14 120.4 . . ?
C30 C15 C25 117.3(2) . . ?
C30 C15 H15 121.3 . . ?
C25 C15 H15 121.3 . . ?
N2 C16 C14 121.83(19) . . ?
N2 C16 C24 116.68(17) . . ?
C14 C16 C24 121.46(17) . . ?
C33 C17 C19 118.18(19) . . ?
C33 C17 H17 120.9 . . ?
C19 C17 H17 120.9 . . ?
C37 C18 C33 118.6(2) . . ?
C37 C18 H18 120.7 . . ?
C33 C18 H18 120.7 . . ?
N1 C19 N3 118.52(17) . . ?
N1 C19 C17 123.20(19) . . ?
N3 C19 C17 118.28(18) . . ?
C22 C20 C38 111.62(17) . . ?
C22 C20 C40 111.91(18) . . ?
C38 C20 C40 111.00(18) . . ?
C22 C20 H20 107.3 . . ?
C38 C20 H20 107.3 . . ?
C40 C20 H20 107.3 . . ?
C43 C21 C34 110.6(2) . . ?
C43 C21 C5 112.92(19) . . ?
C34 C21 C5 111.24(16) . . ?
C43 C21 H21 107.3 . . ?
C34 C21 H21 107.3 . . ?
C5 C21 H21 107.3 . . ?
C9 C22 C4 118.66(18) . . ?
C9 C22 C20 119.62(17) . . ?
C4 C22 C20 121.72(18) . . ?
C31 C23 C11 112.78(16) . . ?
C31 C23 C42 110.32(17) . . ?
C11 C23 C42 110.18(18) . . ?
C31 C23 H23 107.8 . . ?
C11 C23 H23 107.8 . . ?
C42 C23 H23 107.8 . . ?
C13 C24 C26 119.90(18) . . ?
C13 C24 C16 119.84(18) . . ?
C26 C24 C16 120.21(17) . . ?
N2 C25 C15 123.47(18) . . ?
N2 C25 N3 112.28(17) . . ?
C15 C25 N3 124.25(19) . . ?
C7 C26 C24 119.14(18) . . ?
C7 C26 C29 119.50(19) . . ?
C24 C26 C29 121.21(18) . . ?
C6 C27 C32 114.20(17) . . ?
C6 C27 C41 109.72(16) . . ?
C32 C27 C41 110.81(19) . . ?
C6 C27 H27 107.3 . . ?
C32 C27 H27 107.3 . . ?
C41 C27 H27 107.3 . . ?
C12 C28 H28A 109.5 . . ?
C12 C28 H28B 109.5 . . ?
H28A C28 H28B 109.5 . . ?
C12 C28 H28C 109.5 . . ?
H28A C28 H28C 109.5 . . ?
H28B C28 H28C 109.5 . . ?
C36 C29 C26 113.04(17) . . ?
C36 C29 C39 111.12(19) . . ?
C26 C29 C39 109.31(17) . . ?
C36 C29 H29 107.7 . . ?
C26 C29 H29 107.7 . . ?
C39 C29 H29 107.7 . . ?
C14 C30 C15 120.16(19) . . ?
C14 C30 H30 119.9 . . ?
C15 C30 H30 119.9 . . ?
C23 C31 H31A 109.5 . . ?
C23 C31 H31B 109.5 . . ?
H31A C31 H31B 109.5 . . ?
C23 C31 H31C 109.5 . . ?
H31A C31 H31C 109.5 . . ?
H31B C31 H31C 109.5 . . ?
C27 C32 H32A 109.5 . . ?
C27 C32 H32B 109.5 . . ?
H32A C32 H32B 109.5 . . ?
C27 C32 H32C 109.5 . . ?
H32A C32 H32C 109.5 . . ?
H32B C32 H32C 109.5 . . ?
C17 C33 C18 119.59(19) . . ?
C17 C33 H33 120.2 . . ?
C18 C33 H33 120.2 . . ?
C21 C34 H34A 109.5 . . ?
C21 C34 H34B 109.5 . . ?
H34A C34 H34B 109.5 . . ?
C21 C34 H34C 109.5 . . ?
H34A C34 H34C 109.5 . . ?
H34B C34 H34C 109.5 . . ?
C12 C35 H35A 109.5 . . ?
C12 C35 H35B 109.5 . . ?
H35A C35 H35B 109.5 . . ?
C12 C35 H35C 109.5 . . ?
H35A C35 H35C 109.5 . . ?
H35B C35 H35C 109.5 . . ?
C29 C36 H36A 109.5 . . ?
C29 C36 H36B 109.5 . . ?
H36A C36 H36B 109.5 . . ?
C29 C36 H36C 109.5 . . ?
H36A C36 H36C 109.5 . . ?
H36B C36 H36C 109.5 . . ?
N1 C37 C18 122.52(19) . . ?
N1 C37 C4 115.81(16) . . ?
C18 C37 C4 121.65(19) . . ?
C20 C38 H38A 109.5 . . ?
C20 C38 H38B 109.5 . . ?
H38A C38 H38B 109.5 . . ?
C20 C38 H38C 109.5 . . ?
H38A C38 H38C 109.5 . . ?
H38B C38 H38C 109.5 . . ?
C29 C39 H39A 109.5 . . ?
C29 C39 H39B 109.5 . . ?
H39A C39 H39B 109.5 . . ?
C29 C39 H39C 109.5 . . ?
H39A C39 H39C 109.5 . . ?
H39B C39 H39C 109.5 . . ?
C20 C40 H40A 109.5 . . ?
C20 C40 H40B 109.5 . . ?
H40A C40 H40B 109.5 . . ?
C20 C40 H40C 109.5 . . ?
H40A C40 H40C 109.5 . . ?
H40B C40 H40C 109.5 . . ?
C27 C41 H41A 109.5 . . ?
C27 C41 H41B 109.5 . . ?
H41A C41 H41B 109.5 . . ?
C27 C41 H41C 109.5 . . ?
H41A C41 H41C 109.5 . . ?
H41B C41 H41C 109.5 . . ?
C23 C42 H42A 109.5 . . ?
C23 C42 H42B 109.5 . . ?
H42A C42 H42B 109.5 . . ?
C23 C42 H42C 109.5 . . ?
H42A C42 H42C 109.5 . . ?
H42B C42 H42C 109.5 . . ?
C21 C43 H43A 109.5 . . ?
C21 C43 H43B 109.5 . . ?
H43A C43 H43B 109.5 . . ?
C21 C43 H43C 109.5 . . ?
H43A C43 H43C 109.5 . . ?
H43B C43 H43C 109.5 . . ?

loop_
_geom_bond_atom_site_label_1
_geom_bond_atom_site_label_2
_geom_bond_distance
_geom_bond_site_symmetry_2
_geom_bond_publ_flag
N1 C19 1.334(3) . ?
N1 C37 1.349(3) . ?
N2 C25 1.345(3) . ?
N2 C16 1.347(2) . ?
N3 C19 1.392(3) . ?
N3 C25 1.397(2) . ?
N3 HN3 0.93(3) . ?
C4 C11 1.402(3) . ?
C4 C22 1.410(3) . ?
C4 C37 1.496(3) . ?
C5 C9 1.390(3) . ?
C5 C10 1.391(3) . ?
C5 C21 1.521(3) . ?
C6 C8 1.379(3) . ?
C6 C7 1.399(3) . ?
C6 C27 1.519(3) . ?
C7 C26 1.394(3) . ?
C7 H7 0.95 . ?
C8 C13 1.391(3) . ?
C8 H8 0.95 . ?
C9 C22 1.397(3) . ?
C9 H9 0.95 . ?
C10 C11 1.399(3) . ?
C10 H10 0.95 . ?
C11 C23 1.523(3) . ?
C12 C13 1.517(3) . ?
C12 C35 1.529(3) . ?
C12 C28 1.532(3) . ?
C12 H12 1 . ?
C13 C24 1.405(3) . ?
C14 C30 1.377(3) . ?
C14 C16 1.386(3) . ?
C14 H14 0.95 . ?
C15 C30 1.381(3) . ?
C15 C25 1.389(3) . ?
C15 H15 0.95 . ?
C16 C24 1.497(3) . ?
C17 C33 1.366(3) . ?
C17 C19 1.396(3) . ?
C17 H17 0.95 . ?
C18 C37 1.379(3) . ?
C18 C33 1.394(3) . ?
C18 H18 0.95 . ?
C20 C22 1.513(3) . ?
C20 C38 1.523(3) . ?
C20 C40 1.524(3) . ?
C20 H20 1 . ?
C21 C43 1.515(3) . ?
C21 C34 1.516(3) . ?
C21 H21 1 . ?
C23 C31 1.522(3) . ?
C23 C42 1.525(3) . ?
C23 H23 1 . ?
C24 C26 1.407(3) . ?
C26 C29 1.524(3) . ?
C27 C32 1.518(3) . ?
C27 C41 1.524(3) . ?
C27 H27 1 . ?
C28 H28A 0.98 . ?
C28 H28B 0.98 . ?
C28 H28C 0.98 . ?
C29 C36 1.520(3) . ?
C29 C39 1.530(3) . ?
C29 H29 1 . ?
C30 H30 0.95 . ?
C31 H31A 0.98 . ?
C31 H31B 0.98 . ?
C31 H31C 0.98 . ?
C32 H32A 0.98 . ?
C32 H32B 0.98 . ?
C32 H32C 0.98 . ?
C33 H33 0.95 . ?
C34 H34A 0.98 . ?
C34 H34B 0.98 . ?
C34 H34C 0.98 . ?
C35 H35A 0.98 . ?
C35 H35B 0.98 . ?
C35 H35C 0.98 . ?
C36 H36A 0.98 . ?
C36 H36B 0.98 . ?
C36 H36C 0.98 . ?
C38 H38A 0.98 . ?
C38 H38B 0.98 . ?
C38 H38C 0.98 . ?
C39 H39A 0.98 . ?
C39 H39B 0.98 . ?
C39 H39C 0.98 . ?
C40 H40A 0.98 . ?
C40 H40B 0.98 . ?
C40 H40C 0.98 . ?
C41 H41A 0.98 . ?
C41 H41B 0.98 . ?
C41 H41C 0.98 . ?
C42 H42A 0.98 . ?
C42 H42B 0.98 . ?
C42 H42C 0.98 . ?
C43 H43A 0.98 . ?
C43 H43B 0.98 . ?
C43 H43C 0.98 . ?

loop_
_cod_related_entry_id
_cod_related_entry_database
_cod_related_entry_code
1 ChemSpider 30652926
